data_4031969
loop_
_publ_author_name
'Ling, Fei'
'Wan, Yanjun'
'Wang, Dongxu'
'Ma, Cheng'

_publ_section_title
;
 Coupling and Decoupling Approach Enables Palladium-Catalyzed Aerobic
 Bimolecular Carbocyclizations of Enediynes to 2,6-Diacylnaphthalenes.
;
_journal_issue 7
_journal_name_full 'The Journal of organic chemistry'
_journal_page_first 2770
_journal_page_last 2781
_journal_paper_doi 10.1021/acs.joc.5b02870
_journal_volume 81
_journal_year 2016
_chemical_formula_moiety 'C41 H26 N4 O14, 2(C1.5 H3 O0.5)'
_chemical_formula_sum 'C44 H32 N4 O15'
_chemical_formula_weight 856.74
_chemical_name_systematic
;
 ? 
;
_space_group_crystal_system monoclinic
_space_group_IT_number 14
_space_group_name_Hall '-P 2ybc'
_space_group_name_H-M_alt 'P 1 21/c 1'
_symmetry_space_group_name_Hall '-P 2ybc'
_symmetry_space_group_name_H-M 'P 1 21/c 1'
_atom_sites_solution_hydrogens geom
_atom_sites_solution_primary direct
_atom_sites_solution_secondary difmap
_audit_creation_date 2015-04-27
_audit_creation_method
;
Olex2 1.2
(compiled 2014.03.20 svn.r2914 for OlexSys, GUI svn.r4816)
;
_cell_angle_alpha 90.00
_cell_angle_beta 92.046(6)
_cell_angle_gamma 90.00
_cell_formula_units_Z 2
_cell_length_a 11.3311(8)
_cell_length_b 19.2315(11)
_cell_length_c 10.6080(7)
_cell_measurement_reflns_used 2343
_cell_measurement_temperature 293(2)
_cell_measurement_theta_max 29.1975
_cell_measurement_theta_min 2.8542
_cell_volume 2310.2(3)
_computing_cell_refinement
;
CrysAlisPro, Agilent Technologies,
Version 1.171.35.11 (release 16-05-2011 CrysAlis171 .NET)
(compiled May 16 2011,17:55:39)
;
_computing_data_collection
;
CrysAlisPro, Agilent Technologies,
Version 1.171.35.11 (release 16-05-2011 CrysAlis171 .NET)
(compiled May 16 2011,17:55:39)
;
_computing_data_reduction
;
CrysAlisPro, Agilent Technologies,
Version 1.171.35.11 (release 16-05-2011 CrysAlis171 .NET)
(compiled May 16 2011,17:55:39)
;
_computing_molecular_graphics 'Olex2 (Dolomanov et al., 2009)'
_computing_publication_material 'Olex2 (Dolomanov et al., 2009)'
_computing_structure_refinement 'ShelXL (Sheldrick, 2008)'
_computing_structure_solution 'ShelXS (Sheldrick, 2008)'
_diffrn_ambient_temperature 293.15
_diffrn_detector_area_resol_mean 10.3592
_diffrn_measured_fraction_theta_full 0.997
_diffrn_measured_fraction_theta_max 0.997
_diffrn_measurement_device_type 'Xcalibur, Atlas, Gemini ultra'
_diffrn_measurement_method '\w scans'
_diffrn_orient_matrix_UB_11 -0.0452660000
_diffrn_orient_matrix_UB_12 -0.0157710000
_diffrn_orient_matrix_UB_13 0.0345889000
_diffrn_orient_matrix_UB_21 0.0225472000
_diffrn_orient_matrix_UB_22 0.0161262000
_diffrn_orient_matrix_UB_23 0.0559607000
_diffrn_orient_matrix_UB_31 -0.0369346000
_diffrn_orient_matrix_UB_32 0.0291857000
_diffrn_orient_matrix_UB_33 -0.0122388000
_diffrn_radiation_monochromator graphite
_diffrn_radiation_type MoK\a
_diffrn_radiation_wavelength 0.71073
_diffrn_reflns_av_R_equivalents 0.0274
_diffrn_reflns_av_unetI/netI 0.0382
_diffrn_reflns_limit_h_max 13
_diffrn_reflns_limit_h_min -11
_diffrn_reflns_limit_k_max 23
_diffrn_reflns_limit_k_min -20
_diffrn_reflns_limit_l_max 12
_diffrn_reflns_limit_l_min -12
_diffrn_reflns_number 9190
_diffrn_reflns_theta_full 25.35
_diffrn_reflns_theta_max 25.35
_diffrn_reflns_theta_min 2.86
_diffrn_source 'Enhance (Mo) X-ray Source'
_exptl_absorpt_coefficient_mu 0.095
_exptl_absorpt_correction_T_max 1.00000
_exptl_absorpt_correction_T_min 0.87947
_exptl_absorpt_correction_type multi-scan
_exptl_absorpt_process_details
;
CrysAlisPro, Agilent Technologies,
Version 1.171.35.11 (release 16-05-2011 CrysAlis171 .NET)
(compiled May 16 2011,17:55:39)
Empirical absorption correction using spherical harmonics,
 implemented in SCALE3 ABSPACK scaling algorithm.
;
_exptl_crystal_colour yellow
_exptl_crystal_colour_primary yellow
_exptl_crystal_density_diffrn 1.232
_exptl_crystal_density_method 'not measured'
_exptl_crystal_description block
_exptl_crystal_F_000 888
_exptl_crystal_size_max 0.45
_exptl_crystal_size_mid 0.42
_exptl_crystal_size_min 0.36
_refine_diff_density_max 0.492
_refine_diff_density_min -0.497
_refine_diff_density_rms 0.070
_refine_ls_extinction_method none
_refine_ls_goodness_of_fit_ref 1.091
_refine_ls_hydrogen_treatment constr
_refine_ls_matrix_type full
_refine_ls_number_parameters 330
_refine_ls_number_reflns 4227
_refine_ls_number_restraints 61
_refine_ls_restrained_S_all 1.157
_refine_ls_R_factor_all 0.1051
_refine_ls_R_factor_gt 0.0755
_refine_ls_shift/su_max 0.049
_refine_ls_shift/su_mean 0.001
_refine_ls_structure_factor_coef Fsqd
_refine_ls_weighting_details 'calc w=1/[\s^2^(Fo^2^)+(0.1572P)^2^+0.6684P] where P=(Fo^2^+2Fc^2^)/3'
_refine_ls_weighting_scheme calc
_refine_ls_wR_factor_gt 0.2350
_refine_ls_wR_factor_ref 0.2661
_reflns_number_gt 2907
_reflns_number_total 4227
_reflns_threshold_expression >2sigma(I)
_cod_data_source_file jo5b02870_si_002.cif
_cod_data_source_block 150427_lf20150427
_cod_original_cell_volume 2310.1(3)
_cod_database_code 4031969
_chemical_oxdiff_formula 'c10 h10 n2 o8'
_reflns_odcompleteness_completeness 99.57
_reflns_odcompleteness_iscentric 1
_reflns_odcompleteness_theta 26.32
_olex2_refinement_description
;
1. Fixed Uiso
 At 1.2 times of:
  All C(H) groups, All C(H,H) groups
 At 1.5 times of:
  All C(H,H,H) groups
2. Rigid bond restraints
 C7, C8, C9
 with sigma for 1-2 distances of 0.01 and sigma for 1-3 distances of 0.01
 O4, O5, N1
 with sigma for 1-2 distances of 0.01 and sigma for 1-3 distances of 0.01
 O6, O7, N2
 with sigma for 1-2 distances of 0.01 and sigma for 1-3 distances of 0.01
3. Uiso/Uaniso restraints and constraints
N2 \\sim O6 \\sim O7 \\sim N1 \\sim O5 \\sim O4: within 3.8A with sigma of 0.01
and sigma for terminal atoms of 0.02
C7 \\sim C9 \\sim C8: within 3.8A with sigma of 0.01 and sigma for terminal
atoms of 0.02
4. Others
 Sof(O8A)=0.5*(1-FVAR(2))
 Sof(O8)=0.5*FVAR(2)
 Fixed Sof: C7(0.5) H7A(0.5) H7B(0.5) H7C(0.5) C23(0.5) H23A(0.5) H23B(0.5)
 H23C(0.5) C24(0.5) C25(0.5) H25A(0.5) H25B(0.5) H25C(0.5) C9(0.5) H9A(0.5)
 H9B(0.5) H9C(0.5) C8(0.5) H8A(0.5) H8B(0.5)
5.a Secondary CH2 refined with riding coordinates:
 C8(H8A,H8B)
5.b Aromatic/amide H refined with riding coordinates:
 C1(H1), C15(H15), C14(H14), C12(H12), C11(H11), C18(H18), C19(H19), C21(H21),
 C22(H22)
5.c Idealised Me refined as rotating group:
 C7(H7A,H7B,H7C), C23(H23A,H23B,H23C), C25(H25A,H25B,H25C), C9(H9A,H9B,H9C)
;

loop_
_space_group_symop_id
_space_group_symop_operation_xyz
1 'x, y, z'
2 '-x, y+1/2, -z+1/2'
3 '-x, -y, -z'
4 'x, -y-1/2, z-1/2'

loop_
_atom_site_label
_atom_site_type_symbol
_atom_site_fract_x
_atom_site_fract_y
_atom_site_fract_z
_atom_site_U_iso_or_equiv
_atom_site_adp_type
_atom_site_occupancy
_atom_site_calc_flag
_atom_site_disorder_assembly
_atom_site_disorder_group
_atom_site_refinement_flags_posn
_atom_site_refinement_flags_adp
O1 O 0.6085(2) 0.01048(14) 0.3009(3) 0.0690(8) Uani 1 d . . . .
O2 O 0.6265(2) -0.07629(13) 0.4384(3) 0.0644(8) Uani 1 d . . . .
O3 O 0.7012(2) 0.16018(12) 0.3646(2) 0.0552(7) Uani 1 d . . . .
O4 O 0.7637(5) 0.1646(2) -0.2820(3) 0.1335(17) Uani 1 d . . . U
O5 O 0.8196(6) 0.0613(3) -0.2729(4) 0.169(2) Uani 1 d . . . U
O6 O 1.2084(4) 0.36118(19) 0.2642(4) 0.1150(14) Uani 1 d . . . U
O7 O 1.0896(5) 0.40005(19) 0.3949(7) 0.190(3) Uani 1 d . . . U
N1 N 0.7890(4) 0.1140(3) -0.2239(4) 0.0899(12) Uani 1 d . . . U
N2 N 1.1301(4) 0.35331(19) 0.3370(5) 0.0952(14) Uani 1 d . . . U
C1 C 1.1406(3) 0.04915(14) 0.5186(3) 0.0375(7) Uani 1 d . . . .
H1 H 1.1709 0.0925 0.4979 0.045 Uiso 1 calc . . R .
C16 C 0.7589(3) 0.11610(14) 0.3118(3) 0.0388(7) Uani 1 d . . . .
C2 C 1.0223(2) 0.03328(14) 0.4847(2) 0.0333(6) Uani 1 d . . . .
C3 C 0.9468(2) 0.08219(13) 0.4202(2) 0.0345(7) Uani 1 d . . . .
C4 C 0.8327(2) 0.06410(14) 0.3856(3) 0.0355(7) Uani 1 d A . . .
C5 C 0.7882(3) -0.00231(14) 0.4187(3) 0.0369(7) Uani 1 d . . . .
C6 C 0.6659(3) -0.02140(16) 0.3788(3) 0.0438(7) Uani 1 d A . . .
C7 C 0.515(3) -0.1026(19) 0.400(5) 0.086(5) Uani 0.50 d A 1 . U
H7A H 0.4601 -0.0647 0.3878 0.128 Uiso 0.50 calc A 1 GR .
H7B H 0.4865 -0.1333 0.4634 0.128 Uiso 0.50 calc A 1 GR .
H7C H 0.5210 -0.1275 0.3220 0.128 Uiso 0.50 calc A 1 GR .
C10 C 0.9933(3) 0.15330(14) 0.3941(3) 0.0371(7) Uani 1 d . . . .
C15 C 1.0663(3) 0.16625(17) 0.2958(3) 0.0540(9) Uani 1 d . . . .
H15 H 1.0855 0.1303 0.2416 0.065 Uiso 1 calc . . R .
C14 C 1.1113(3) 0.2316(2) 0.2767(4) 0.0630(10) Uani 1 d . . . .
H14 H 1.1606 0.2401 0.2102 0.076 Uiso 1 calc . . R .
C13 C 1.0825(3) 0.28370(17) 0.3567(4) 0.0578(10) Uani 1 d . . . .
C12 C 1.0108(3) 0.27263(17) 0.4557(4) 0.0620(10) Uani 1 d . . . .
H12 H 0.9927 0.3089 0.5098 0.074 Uiso 1 calc . . R .
C11 C 0.9659(3) 0.20698(16) 0.4744(3) 0.0506(8) Uani 1 d . . . .
H11 H 0.9169 0.1988 0.5413 0.061 Uiso 1 calc . . R .
C17 C 0.7665(3) 0.11465(14) 0.1714(3) 0.0401(7) Uani 1 d . . . .
C18 C 0.8164(3) 0.05874(17) 0.1107(3) 0.0528(9) Uani 1 d . . . .
H18 H 0.8460 0.0214 0.1578 0.063 Uiso 1 calc . . R .
C19 C 0.8226(4) 0.0578(2) -0.0181(3) 0.0631(10) Uani 1 d . . . .
H19 H 0.8559 0.0202 -0.0591 0.076 Uiso 1 calc . . R .
C20 C 0.7784(4) 0.1137(2) -0.0852(3) 0.0593(10) Uani 1 d . . . .
C21 C 0.7294(3) 0.17064(19) -0.0289(3) 0.0589(10) Uani 1 d . . . .
H21 H 0.7015 0.2082 -0.0765 0.071 Uiso 1 calc . . R .
C22 C 0.7232(3) 0.17012(16) 0.0999(3) 0.0515(8) Uani 1 d . . . .
H22 H 0.6893 0.2077 0.1403 0.062 Uiso 1 calc . . R .
O8 O 1.304(3) 0.1805(17) 0.0639(12) 0.123(13) Uani 0.33(2) d B 1 . .
C23 C 1.4241(8) 0.0829(6) 0.0274(13) 0.108(4) Uani 0.50 d B . . .
H23A H 1.3807 0.0402 0.0192 0.162 Uiso 0.50 calc . . GR .
H23B H 1.5008 0.0738 0.0652 0.162 Uiso 0.50 calc . . GR .
H23C H 1.4326 0.1032 -0.0545 0.162 Uiso 0.50 calc . . GR .
C24 C 1.3605(8) 0.1311(6) 0.1069(10) 0.090(3) Uani 0.50 d . . . .
C25 C 1.3936(11) 0.1321(11) 0.2391(12) 0.157(7) Uani 0.50 d B . . .
H25A H 1.4214 0.1777 0.2621 0.236 Uiso 0.50 calc . . GR .
H25B H 1.4552 0.0988 0.2558 0.236 Uiso 0.50 calc . . GR .
H25C H 1.3263 0.1206 0.2875 0.236 Uiso 0.50 calc . . GR .
C9 C 0.5187(12) -0.1739(8) 0.3995(18) 0.144(5) Uani 0.50 d A 2 . U
H9A H 0.5433 -0.1875 0.3175 0.217 Uiso 0.50 calc A 2 GR .
H9B H 0.4441 -0.1951 0.4158 0.217 Uiso 0.50 calc A 2 GR .
H9C H 0.5766 -0.1887 0.4622 0.217 Uiso 0.50 calc A 2 GR .
C8 C 0.507(4) -0.101(2) 0.404(5) 0.093(5) Uani 0.50 d A 2 . U
H8A H 0.4516 -0.0878 0.4671 0.112 Uiso 0.50 calc A 2 R .
H8B H 0.4805 -0.0831 0.3229 0.112 Uiso 0.50 calc A 2 R .
O8A O 1.2464(18) 0.132(2) 0.0714(15) 0.061(11) Uani 0.17(2) d B 2 . .

loop_
_atom_site_aniso_label
_atom_site_aniso_U_11
_atom_site_aniso_U_22
_atom_site_aniso_U_33
_atom_site_aniso_U_23
_atom_site_aniso_U_13
_atom_site_aniso_U_12
O1 0.0501(14) 0.0660(16) 0.0892(19) 0.0221(14) -0.0218(13) -0.0071(12)
O2 0.0496(14) 0.0590(15) 0.0840(18) 0.0203(13) -0.0070(12) -0.0178(12)
O3 0.0615(14) 0.0482(13) 0.0557(14) -0.0044(11) -0.0005(11) 0.0190(11)
O4 0.216(5) 0.127(3) 0.058(2) 0.041(2) 0.010(2) 0.019(3)
O5 0.283(6) 0.165(4) 0.060(2) -0.009(3) 0.022(3) 0.069(4)
O6 0.127(3) 0.091(2) 0.127(3) 0.042(2) 0.002(2) -0.059(2)
O7 0.163(4) 0.0376(19) 0.377(8) -0.008(3) 0.104(5) -0.022(2)
N1 0.121(3) 0.101(3) 0.047(2) 0.006(2) 0.004(2) 0.011(3)
N2 0.077(2) 0.043(2) 0.165(4) 0.021(2) 0.001(3) -0.0153(19)
C1 0.0460(16) 0.0273(14) 0.0390(15) 0.0039(11) 0.0008(12) -0.0057(12)
C16 0.0387(15) 0.0294(14) 0.0478(17) 0.0001(13) -0.0041(13) 0.0007(13)
C2 0.0403(15) 0.0270(13) 0.0325(14) 0.0005(11) 0.0012(11) -0.0021(11)
C3 0.0446(16) 0.0271(14) 0.0318(14) 0.0025(11) 0.0002(12) 0.0002(12)
C4 0.0395(15) 0.0323(15) 0.0346(14) 0.0013(11) -0.0007(12) 0.0013(12)
C5 0.0402(15) 0.0307(15) 0.0396(15) -0.0007(12) -0.0014(12) -0.0003(12)
C6 0.0417(16) 0.0382(16) 0.0513(18) 0.0022(14) -0.0015(14) -0.0012(14)
C7 0.051(9) 0.074(8) 0.131(10) 0.030(8) -0.016(8) -0.024(8)
C10 0.0410(15) 0.0277(14) 0.0422(16) 0.0068(12) -0.0055(12) -0.0006(12)
C15 0.069(2) 0.0416(18) 0.0519(19) 0.0050(15) 0.0085(17) -0.0050(16)
C14 0.066(2) 0.057(2) 0.066(2) 0.0233(19) 0.0085(18) -0.0104(18)
C13 0.053(2) 0.0359(18) 0.084(3) 0.0224(18) -0.0058(18) -0.0074(15)
C12 0.063(2) 0.0320(17) 0.090(3) -0.0070(17) -0.001(2) -0.0015(16)
C11 0.057(2) 0.0392(17) 0.056(2) 0.0002(14) 0.0074(16) -0.0057(15)
C17 0.0438(16) 0.0311(15) 0.0451(17) 0.0021(12) -0.0043(13) 0.0017(12)
C18 0.073(2) 0.0381(17) 0.0466(18) 0.0038(14) -0.0013(16) 0.0133(16)
C19 0.088(3) 0.053(2) 0.049(2) -0.0074(16) 0.0054(18) 0.0094(19)
C20 0.074(2) 0.062(2) 0.0415(18) 0.0105(16) -0.0011(16) -0.0047(19)
C21 0.073(2) 0.052(2) 0.051(2) 0.0196(17) -0.0062(17) 0.0046(18)
C22 0.060(2) 0.0360(17) 0.059(2) 0.0065(15) -0.0041(16) 0.0083(15)
O8 0.17(2) 0.14(2) 0.064(6) -0.018(8) -0.034(8) 0.11(2)
C23 0.051(5) 0.111(8) 0.160(11) -0.033(8) -0.014(6) -0.003(5)
C24 0.060(5) 0.131(9) 0.081(6) -0.013(6) 0.011(5) 0.023(6)
C25 0.085(7) 0.28(2) 0.103(9) 0.034(11) -0.003(6) 0.099(11)
C9 0.095(7) 0.119(8) 0.218(12) -0.018(9) -0.008(8) -0.044(7)
C8 0.058(9) 0.099(8) 0.120(10) 0.008(9) -0.011(8) -0.047(9)
O8A 0.048(12) 0.09(2) 0.042(8) 0.000(9) 0.002(7) 0.043(12)

loop_
_atom_type_symbol
_atom_type_description
_atom_type_scat_dispersion_real
_atom_type_scat_dispersion_imag
_atom_type_scat_source
C C 0.0033 0.0016 'International Tables Vol C Tables 4.2.6.8 and 6.1.1.4'
H H 0.0000 0.0000 'International Tables Vol C Tables 4.2.6.8 and 6.1.1.4'
N N 0.0061 0.0033 'International Tables Vol C Tables 4.2.6.8 and 6.1.1.4'
O O 0.0106 0.0060 'International Tables Vol C Tables 4.2.6.8 and 6.1.1.4'

loop_
_geom_angle_atom_site_label_1
_geom_angle_atom_site_label_2
_geom_angle_atom_site_label_3
_geom_angle
_geom_angle_site_symmetry_1
_geom_angle_site_symmetry_3
C6 O2 C7 117.6(16) . .
C6 O2 C8 118.0(17) . .
C7 O2 C8 3(4) . .
O4 N1 O5 122.7(4) . .
O4 N1 C20 119.7(4) . .
O5 N1 C20 117.5(4) . .
O6 N2 C13 119.4(4) . .
O7 N2 O6 122.8(4) . .
O7 N2 C13 117.8(4) . .
C2 C1 H1 119.3 . .
C5 C1 H1 119.3 3_756 .
C5 C1 C2 121.4(3) 3_756 .
O3 C16 C4 121.4(3) . .
O3 C16 C17 121.4(3) . .
C17 C16 C4 117.1(2) . .
C1 C2 C2 118.7(3) . 3_756
C1 C2 C3 121.8(2) . .
C2 C2 C3 119.4(3) 3_756 .
C2 C3 C10 118.8(2) . .
C4 C3 C2 120.1(2) . .
C4 C3 C10 121.0(2) . .
C3 C4 C16 118.0(2) . .
C3 C4 C5 119.9(2) . .
C5 C4 C16 122.0(2) . .
C1 C5 C4 120.3(3) 3_756 .
C1 C5 C6 120.4(3) 3_756 .
C4 C5 C6 119.2(2) . .
O1 C6 O2 123.7(3) . .
O1 C6 C5 123.3(3) . .
O2 C6 C5 113.1(3) . .
O2 C7 H7A 109.5 . .
O2 C7 H7B 109.6 . .
O2 C7 H7C 109.4 . .
C15 C10 C3 122.1(3) . .
C15 C10 C11 119.1(3) . .
C11 C10 C3 118.8(3) . .
C10 C15 H15 119.6 . .
C14 C15 C10 120.9(3) . .
C14 C15 H15 119.6 . .
C15 C14 H14 120.5 . .
C13 C14 C15 118.9(3) . .
C13 C14 H14 120.5 . .
C14 C13 N2 119.2(4) . .
C14 C13 C12 121.8(3) . .
C12 C13 N2 119.0(4) . .
C13 C12 H12 120.5 . .
C13 C12 C11 119.1(3) . .
C11 C12 H12 120.5 . .
C10 C11 H11 119.9 . .
C12 C11 C10 120.3(3) . .
C12 C11 H11 119.9 . .
C18 C17 C16 121.1(3) . .
C18 C17 C22 119.0(3) . .
C22 C17 C16 119.9(3) . .
C17 C18 H18 119.7 . .
C19 C18 C17 120.7(3) . .
C19 C18 H18 119.7 . .
C18 C19 H19 120.8 . .
C18 C19 C20 118.4(3) . .
C20 C19 H19 120.8 . .
C19 C20 N1 118.5(4) . .
C19 C20 C21 123.0(3) . .
C21 C20 N1 118.4(3) . .
C20 C21 H21 121.2 . .
C22 C21 C20 117.6(3) . .
C22 C21 H21 121.2 . .
C17 C22 H22 119.3 . .
C21 C22 C17 121.4(3) . .
C21 C22 H22 119.3 . .
H23A C23 H23B 109.5 . .
H23A C23 H23C 109.5 . .
H23B C23 H23C 109.5 . .
C24 C23 H23A 109.5 . .
C24 C23 H23B 109.5 . .
C24 C23 H23C 109.5 . .
O8 C24 C23 122.6(12) . .
O8 C24 C25 117.7(11) . .
O8 C24 O8A 52.8(11) . .
C25 C24 C23 117.1(10) . .
O8A C24 C23 110.0(16) . .
O8A C24 C25 119.4(10) . .
C24 C25 H25A 109.5 . .
C24 C25 H25B 109.5 . .
C24 C25 H25C 109.5 . .
H25A C25 H25B 109.5 . .
H25A C25 H25C 109.5 . .
H25B C25 H25C 109.5 . .
H9A C9 H9B 109.5 . .
H9A C9 H9C 109.5 . .
H9B C9 H9C 109.5 . .
C8 C9 H9A 109.4 . .
C8 C9 H9B 109.5 . .
C8 C9 H9C 109.5 . .
O2 C8 H8A 110.8 . .
O2 C8 H8B 111.0 . .
C9 C8 O2 104(3) . .
C9 C8 H8A 110.8 . .
C9 C8 H8B 111.0 . .
H8A C8 H8B 108.9 . .

loop_
_geom_bond_atom_site_label_1
_geom_bond_atom_site_label_2
_geom_bond_distance
_geom_bond_site_symmetry_2
O1 C6 1.202(4) .
O2 C6 1.317(4) .
O2 C7 1.41(4) .
O2 C8 1.47(4) .
O3 C16 1.218(3) .
O4 N1 1.181(5) .
O5 N1 1.196(6) .
O6 N2 1.207(5) .
O7 N2 1.190(6) .
N1 C20 1.481(5) .
N2 C13 1.461(5) .
C1 H1 0.9300 .
C1 C2 1.409(4) .
C1 C5 1.366(4) 3_756
C16 C4 1.505(4) .
C16 C17 1.496(4) .
C2 C2 1.419(5) 3_756
C2 C3 1.429(4) .
C3 C4 1.377(4) .
C3 C10 1.495(4) .
C4 C5 1.421(4) .
C5 C1 1.366(4) 3_756
C5 C6 1.481(4) .
C7 H7A 0.9600 .
C7 H7B 0.9600 .
C7 H7C 0.9600 .
C10 C15 1.377(4) .
C10 C11 1.381(4) .
C15 H15 0.9300 .
C15 C14 1.375(5) .
C14 H14 0.9300 .
C14 C13 1.359(6) .
C13 C12 1.367(5) .
C12 H12 0.9300 .
C12 C11 1.378(5) .
C11 H11 0.9300 .
C17 C18 1.384(4) .
C17 C22 1.388(4) .
C18 H18 0.9300 .
C18 C19 1.372(5) .
C19 H19 0.9300 .
C19 C20 1.373(5) .
C20 C21 1.374(5) .
C21 H21 0.9300 .
C21 C22 1.371(5) .
C22 H22 0.9300 .
O8 C24 1.223(17) .
C23 H23A 0.9600 .
C23 H23B 0.9600 .
C23 H23C 0.9600 .
C23 C24 1.460(14) .
C24 C25 1.439(16) .
C24 O8A 1.33(2) .
C25 H25A 0.9600 .
C25 H25B 0.9600 .
C25 H25C 0.9600 .
C9 H9A 0.9600 .
C9 H9B 0.9600 .
C9 H9C 0.9600 .
C9 C8 1.40(4) .
C8 H8A 0.9700 .
C8 H8B 0.9700 .

loop_
_geom_torsion_atom_site_label_1
_geom_torsion_atom_site_label_2
_geom_torsion_atom_site_label_3
_geom_torsion_atom_site_label_4
_geom_torsion
_geom_torsion_site_symmetry_1
_geom_torsion_site_symmetry_4
O3 C16 C4 C3 -87.8(4) . .
O3 C16 C4 C5 92.8(4) . .
O3 C16 C17 C18 -169.9(3) . .
O3 C16 C17 C22 10.3(5) . .
O4 N1 C20 C19 -171.6(5) . .
O4 N1 C20 C21 5.6(7) . .
O5 N1 C20 C19 10.8(7) . .
O5 N1 C20 C21 -172.0(5) . .
O6 N2 C13 C14 -12.0(6) . .
O6 N2 C13 C12 167.5(4) . .
O7 N2 C13 C14 168.4(6) . .
O7 N2 C13 C12 -12.1(7) . .
N1 C20 C21 C22 -178.3(4) . .
N2 C13 C12 C11 -180.0(4) . .
C1 C2 C3 C4 178.3(2) . .
C1 C2 C3 C10 -3.2(4) . .
C1 C5 C6 O1 -163.0(3) 3_756 .
C1 C5 C6 O2 17.7(4) 3_756 .
C16 C4 C5 C1 177.4(3) . 3_756
C16 C4 C5 C6 0.5(4) . .
C16 C17 C18 C19 179.8(3) . .
C16 C17 C22 C21 179.6(3) . .
C2 C2 C3 C4 -1.5(5) 3_756 .
C2 C2 C3 C10 177.0(3) 3_756 .
C2 C3 C4 C16 -176.8(2) . .
C2 C3 C4 C5 2.6(4) . .
C2 C3 C10 C15 79.1(4) . .
C2 C3 C10 C11 -98.1(3) . .
C3 C4 C5 C1 -2.0(4) . 3_756
C3 C4 C5 C6 -178.9(3) . .
C3 C10 C15 C14 -177.6(3) . .
C3 C10 C11 C12 177.6(3) . .
C4 C16 C17 C18 14.5(4) . .
C4 C16 C17 C22 -165.3(3) . .
C4 C3 C10 C15 -102.3(4) . .
C4 C3 C10 C11 80.4(4) . .
C4 C5 C6 O1 14.0(5) . .
C4 C5 C6 O2 -165.4(3) . .
C5 C1 C2 C2 -0.8(5) 3_756 3_756
C5 C1 C2 C3 179.4(3) 3_756 .
C6 O2 C8 C9 137(2) . .
C7 O2 C6 O1 6(2) . .
C7 O2 C6 C5 -175(2) . .
C7 O2 C8 C9 53(54) . .
C10 C3 C4 C16 4.7(4) . .
C10 C3 C4 C5 -175.9(2) . .
C10 C15 C14 C13 0.0(6) . .
C15 C10 C11 C12 0.3(5) . .
C15 C14 C13 N2 179.9(4) . .
C15 C14 C13 C12 0.4(6) . .
C14 C13 C12 C11 -0.5(6) . .
C13 C12 C11 C10 0.2(6) . .
C11 C10 C15 C14 -0.3(5) . .
C17 C16 C4 C3 87.8(3) . .
C17 C16 C4 C5 -91.6(3) . .
C17 C18 C19 C20 0.2(6) . .
C18 C17 C22 C21 -0.2(5) . .
C18 C19 C20 N1 177.8(4) . .
C18 C19 C20 C21 0.7(6) . .
C19 C20 C21 C22 -1.2(6) . .
C20 C21 C22 C17 1.0(5) . .
C22 C17 C18 C19 -0.4(5) . .
C8 O2 C6 O1 2(2) . .
C8 O2 C6 C5 -178(2) . .
